data_2015268
loop_
_publ_author_name
' Vratislav Langer'
'Dalma Gyepesov\'a'
'Pavel Mach'
'Eva Scholtzov\'a'
'Marta Sali\<sov\'a'
'Andrej Boh\'a\<c'
'Boris G\'a\<sp\'ar'

_publ_section_title
;
 <i>anti</i>-2-Hydroxy-2-methyl-1-tetralone oxime: X-ray and density
 functional theory study
;
_journal_coeditor_code SF1027
_journal_issue 4
_journal_name_full 'Acta Crystallographica Section C'
_journal_page_first o199
_journal_page_last o202
_journal_paper_doi 10.1107/S0108270106005178
_journal_volume 62
_journal_year 2006
_chemical_formula_iupac 'C11 H13 N O2'
_chemical_formula_moiety 'C11 H13 N O2'
_chemical_formula_sum 'C11 H13 N O2'
_chemical_formula_weight 191.22
_chemical_name_systematic
;
anti-2-Hydroxy-2-methyl-1-tetralone oxime
;
_space_group_IT_number 2
_symmetry_cell_setting triclinic
_symmetry_space_group_name_Hall '-P 1'
_symmetry_space_group_name_H-M 'P -1'
_atom_sites_solution_hydrogens geom
_atom_sites_solution_primary direct
_atom_sites_solution_secondary difmap
_audit_creation_method SHELXL-97
_cell_angle_alpha 93.3750(10)
_cell_angle_beta 99.4760(10)
_cell_angle_gamma 102.2880(10)
_cell_formula_units_Z 4
_cell_length_a 7.3655(2)
_cell_length_b 9.6851(2)
_cell_length_c 14.47200(10)
_cell_measurement_reflns_used 3464
_cell_measurement_temperature 173(2)
_cell_measurement_theta_max 25.45
_cell_measurement_theta_min 2.16
_cell_volume 990.22(3)
_computing_cell_refinement 'SAINT (Siemens, 1995)'
_computing_data_collection 'SMART (Siemens, 1995)'
_computing_data_reduction 'SAINT  (Siemens, 1995) and SADABS (Sheldrick, 2002)'
_computing_molecular_graphics 'DIAMOND (Brandenburg, 2005)'
_computing_publication_material SHELXTL
_computing_structure_refinement SHELXTL
_computing_structure_solution 'SHELXTL (Bruker, 2001)'
_diffrn_ambient_temperature 173(2)
_diffrn_measured_fraction_theta_full 0.999
_diffrn_measured_fraction_theta_max 0.999
_diffrn_measurement_device_type 'Siemens SMART CCD area-detector'
_diffrn_measurement_method '\w scans'
_diffrn_radiation_monochromator graphite
_diffrn_radiation_source 'fine-focus sealed tube'
_diffrn_radiation_type MoK\a
_diffrn_radiation_wavelength 0.71073
_diffrn_reflns_av_R_equivalents 0.0683
_diffrn_reflns_av_sigmaI/netI 0.0773
_diffrn_reflns_limit_h_max 8
_diffrn_reflns_limit_h_min -8
_diffrn_reflns_limit_k_max 11
_diffrn_reflns_limit_k_min -11
_diffrn_reflns_limit_l_max 17
_diffrn_reflns_limit_l_min -17
_diffrn_reflns_number 11309
_diffrn_reflns_theta_full 25.45
_diffrn_reflns_theta_max 25.45
_diffrn_reflns_theta_min 2.16
_diffrn_standards_decay_% 0
_diffrn_standards_number 0
_exptl_absorpt_coefficient_mu 0.089
_exptl_absorpt_correction_T_max 0.9991
_exptl_absorpt_correction_T_min 0.9604
_exptl_absorpt_correction_type multi-scan
_exptl_absorpt_process_details '(SADABS; Sheldrick, 2002)'
_exptl_crystal_colour colourless
_exptl_crystal_density_diffrn 1.283
_exptl_crystal_density_method 'not measured'
_exptl_crystal_description plate
_exptl_crystal_F_000 408
_exptl_crystal_size_max 0.46
_exptl_crystal_size_mid 0.11
_exptl_crystal_size_min 0.01
_refine_diff_density_max 0.175
_refine_diff_density_min -0.215
_refine_ls_extinction_method none
_refine_ls_goodness_of_fit_ref 0.993
_refine_ls_hydrogen_treatment mixed
_refine_ls_matrix_type full
_refine_ls_number_parameters 266
_refine_ls_number_reflns 3654
_refine_ls_number_restraints 0
_refine_ls_restrained_S_all 0.993
_refine_ls_R_factor_all 0.1064
_refine_ls_R_factor_gt 0.0512
_refine_ls_shift/su_max 0.000
_refine_ls_shift/su_mean 0.000
_refine_ls_structure_factor_coef Fsqd
_refine_ls_weighting_details 'calc w=1/[\s^2^(Fo^2^)+(0.0551P)^2^] where P=(Fo^2^+2Fc^2^)/3'
_refine_ls_weighting_scheme calc
_refine_ls_wR_factor_gt 0.0993
_refine_ls_wR_factor_ref 0.1211
_reflns_number_gt 2215
_reflns_number_total 3654
_reflns_threshold_expression I>2\s(I)
_cod_data_source_file sf1027.cif
_cod_data_source_block IIb
_cod_depositor_comments
;
The following automatic conversions were performed:
'_symmetry_cell_setting' value 'Triclinic' changed to 'triclinic'
according to '/home/saulius/struct/CIF-dictionaries/cif_core.dic'
dictionary named 'cif_core.dic' version 2.4.1 from 2010-06-29.

Automatic conversion script
Id: cif_fix_enum 1527 2010-12-29 10:47:43Z saulius 

The following automatic conversions were performed:

'_symmetry_cell_setting' value 'Triclinic' changed to 'triclinic'
according to /home/saulius/struct/CIF-dictionaries/cif_core.dic
dictionary named 'cif_core.dic' version 2.4.1 from 2010-06-29.

Automatic conversion script
Id: cif_fix_values 1715 2011-07-08 13:25:40Z adriana 
;
_cod_original_sg_symbol_H-M P-1
_cod_database_code 2015268

loop_
_symmetry_equiv_pos_as_xyz
'x, y, z'
'-x, -y, -z'

loop_
_atom_site_type_symbol
_atom_site_label
_atom_site_fract_x
_atom_site_fract_y
_atom_site_fract_z
_atom_site_U_iso_or_equiv
_atom_site_adp_type
_atom_site_calc_flag
_atom_site_refinement_flags
_atom_site_occupancy
O O11 0.3489(2) 0.75256(16) 0.18986(10) 0.0241(4) Uani d . 1
H H11 0.238(4) 0.7465(14) 0.2117(16) 0.045(2) Uiso calc R 1
O O12 0.0373(2) 0.87794(18) -0.06966(10) 0.0301(4) Uani d . 1
H H12 -0.041(3) 0.936(3) -0.0787(7) 0.045(2) Uiso calc R 1
O O21 0.0573(3) 0.7526(2) 0.28386(11) 0.0375(5) Uani d . 1
H H21 -0.048(4) 0.756(3) 0.2598(9) 0.045(2) Uiso calc R 1
O O22 -0.4307(2) 0.7460(2) 0.35495(11) 0.0364(5) Uani d . 1
H H22 -0.511(3) 0.748(3) 0.3003(16) 0.045(2) Uiso calc R 1
N N11 0.1423(3) 0.9074(2) 0.02217(12) 0.0246(5) Uani d . 1
N N21 -0.2541(3) 0.7382(2) 0.33542(13) 0.0273(5) Uani d . 1
C C11 0.3873(3) 0.8794(2) 0.14159(15) 0.0224(5) Uani d . 1
C C12 0.5965(3) 0.9124(2) 0.13849(16) 0.0260(6) Uani d . 1
H H12A 0.6690 0.9340 0.2036 0.036(2) Uiso calc R 1
H H12B 0.6277 0.9980 0.1049 0.036(2) Uiso calc R 1
C C13 0.6564(3) 0.7913(3) 0.09017(16) 0.0281(6) Uani d . 1
H H13A 0.7847 0.8265 0.0766 0.036(2) Uiso calc R 1
H H13B 0.6634 0.7168 0.1338 0.036(2) Uiso calc R 1
C C14 0.5262(3) 0.7263(2) 0.00020(15) 0.0244(6) Uani d . 1
C C15 0.3416(3) 0.7438(2) -0.02187(15) 0.0236(6) Uani d . 1
C C16 0.2770(3) 0.8420(2) 0.04107(15) 0.0220(5) Uani d . 1
C C17 0.5921(4) 0.6411(3) -0.06167(17) 0.0340(6) Uani d . 1
H H17 0.7190 0.6312 -0.0474 0.045(3) Uiso calc R 1
C C18 0.4779(4) 0.5717(3) -0.14241(18) 0.0414(7) Uani d . 1
H H18 0.5257 0.5154 -0.1843 0.045(3) Uiso calc R 1
C C19 0.2933(4) 0.5838(3) -0.16252(18) 0.0442(8) Uani d . 1
H H19 0.2125 0.5338 -0.2177 0.045(3) Uiso calc R 1
C C110 0.2249(4) 0.6680(3) -0.10315(17) 0.0374(7) Uani d . 1
H H110 0.0967 0.6747 -0.1175 0.045(3) Uiso calc R 1
C C111 0.3396(4) 1.0023(3) 0.19507(16) 0.0299(6) Uani d . 1
H H11A 0.2051 0.9793 0.1989 0.045(2) Uiso calc R 1
H H11B 0.3678 1.0878 0.1622 0.045(2) Uiso calc R 1
H H11C 0.4153 1.0193 0.2587 0.045(2) Uiso calc R 1
C C21 0.0653(3) 0.7416(3) 0.38287(16) 0.0260(6) Uani d . 1
C C22 0.2028(4) 0.8707(3) 0.43698(18) 0.0358(7) Uani d . 1
H H22A 0.3294 0.8759 0.4208 0.036(2) Uiso calc R 1
H H22B 0.1612 0.9575 0.4187 0.036(2) Uiso calc R 1
C C23 0.2152(4) 0.8641(3) 0.54285(18) 0.0406(7) Uani d . 1
H H23A 0.3038 0.8039 0.5645 0.036(2) Uiso calc R 1
H H23B 0.2691 0.9609 0.5748 0.036(2) Uiso calc R 1
C C24 0.0292(4) 0.8066(3) 0.57317(17) 0.0327(6) Uani d . 1
C C25 -0.1370(3) 0.7500(2) 0.50857(15) 0.0254(6) Uani d . 1
C C26 -0.1258(3) 0.7414(2) 0.40720(15) 0.0236(5) Uani d . 1
C C27 0.0222(4) 0.8073(3) 0.66868(18) 0.0417(7) Uani d . 1
H H27 0.1343 0.8452 0.7134 0.045(3) Uiso calc R 1
C C28 -0.1427(4) 0.7546(3) 0.69970(18) 0.0435(8) Uani d . 1
H H28 -0.1439 0.7554 0.7653 0.045(3) Uiso calc R 1
C C29 -0.3069(4) 0.7003(3) 0.63567(17) 0.0381(7) Uani d . 1
H H29 -0.4216 0.6647 0.6570 0.045(3) Uiso calc R 1
C C210 -0.3042(4) 0.6979(3) 0.54069(16) 0.0310(6) Uani d . 1
H H210 -0.4175 0.6604 0.4967 0.045(3) Uiso calc R 1
C C211 0.1253(3) 0.6042(2) 0.40441(17) 0.0321(6) Uani d . 1
H H21A 0.0318 0.5236 0.3684 0.045(2) Uiso calc R 1
H H21B 0.1337 0.5938 0.4718 0.045(2) Uiso calc R 1
H H21C 0.2489 0.6068 0.3869 0.045(2) Uiso calc R 1

loop_
_atom_site_aniso_label
_atom_site_aniso_U_11
_atom_site_aniso_U_22
_atom_site_aniso_U_33
_atom_site_aniso_U_12
_atom_site_aniso_U_13
_atom_site_aniso_U_23
O11 0.0223(10) 0.0296(9) 0.0219(9) 0.0061(8) 0.0058(7) 0.0081(7)
O12 0.0290(10) 0.0392(10) 0.0209(9) 0.0115(8) -0.0042(7) 0.0031(7)
O21 0.0265(11) 0.0605(12) 0.0302(10) 0.0137(10) 0.0111(8) 0.0127(9)
O22 0.0181(10) 0.0704(13) 0.0235(9) 0.0153(9) 0.0030(8) 0.0106(9)
N11 0.0239(12) 0.0309(11) 0.0170(10) 0.0033(10) 0.0003(9) 0.0064(8)
N21 0.0167(11) 0.0408(13) 0.0261(11) 0.0080(10) 0.0054(9) 0.0062(9)
C11 0.0245(14) 0.0242(13) 0.0195(12) 0.0054(11) 0.0049(10) 0.0075(10)
C12 0.0242(14) 0.0287(13) 0.0229(13) 0.0013(11) 0.0032(11) 0.0055(10)
C13 0.0222(14) 0.0329(14) 0.0315(14) 0.0062(12) 0.0098(11) 0.0083(11)
C14 0.0301(15) 0.0243(13) 0.0222(13) 0.0078(11) 0.0104(11) 0.0068(10)
C15 0.0311(15) 0.0221(13) 0.0181(12) 0.0052(11) 0.0054(10) 0.0061(10)
C16 0.0197(13) 0.0243(13) 0.0215(12) 0.0018(11) 0.0048(10) 0.0073(10)
C17 0.0384(17) 0.0311(15) 0.0392(16) 0.0111(13) 0.0188(13) 0.0113(12)
C18 0.069(2) 0.0326(16) 0.0302(15) 0.0188(16) 0.0195(15) 0.0029(12)
C19 0.067(2) 0.0363(16) 0.0254(15) 0.0157(15) -0.0038(14) -0.0052(12)
C110 0.0480(18) 0.0327(15) 0.0298(15) 0.0130(14) -0.0018(13) -0.0001(12)
C111 0.0332(16) 0.0347(14) 0.0224(13) 0.0112(12) 0.0024(11) 0.0025(11)
C21 0.0203(14) 0.0325(14) 0.0267(13) 0.0062(11) 0.0071(10) 0.0062(11)
C22 0.0238(15) 0.0314(15) 0.0511(17) 0.0032(12) 0.0077(13) 0.0045(13)
C23 0.0322(17) 0.0352(16) 0.0469(17) 0.0044(13) -0.0055(13) -0.0076(13)
C24 0.0347(16) 0.0318(15) 0.0297(15) 0.0135(13) -0.0038(12) -0.0054(11)
C25 0.0277(15) 0.0296(14) 0.0196(13) 0.0118(12) 0.0006(11) -0.0009(10)
C26 0.0247(14) 0.0237(13) 0.0218(13) 0.0048(11) 0.0032(11) 0.0030(10)
C27 0.050(2) 0.0426(17) 0.0271(15) 0.0177(15) -0.0143(14) -0.0101(12)
C28 0.065(2) 0.0530(18) 0.0188(14) 0.0318(17) 0.0034(15) -0.0008(13)
C29 0.0428(18) 0.0529(17) 0.0275(15) 0.0246(15) 0.0126(13) 0.0085(13)
C210 0.0280(16) 0.0470(16) 0.0212(13) 0.0156(13) 0.0041(11) 0.0055(11)
C211 0.0257(15) 0.0347(15) 0.0377(15) 0.0084(12) 0.0095(12) 0.0022(12)

loop_
_atom_type_symbol
_atom_type_description
_atom_type_scat_dispersion_real
_atom_type_scat_dispersion_imag
_atom_type_scat_source
C C 0.0033 0.0016 'International Tables Vol C Tables 4.2.6.8 and 6.1.1.4'
H H 0.0000 0.0000 'International Tables Vol C Tables 4.2.6.8 and 6.1.1.4'
N N 0.0061 0.0033 'International Tables Vol C Tables 4.2.6.8 and 6.1.1.4'
O O 0.0106 0.0060 'International Tables Vol C Tables 4.2.6.8 and 6.1.1.4'

loop_
_geom_angle_atom_site_label_1
_geom_angle_atom_site_label_2
_geom_angle_atom_site_label_3
_geom_angle
C11 O11 H11 109.5
N11 O12 H12 109.5
C21 O21 H21 109.5
N21 O22 H22 109.5
C16 N11 O12 115.83(18)
C26 N21 O22 115.51(18)
O11 C11 C12 106.75(17)
O11 C11 C16 106.83(17)
C12 C11 C16 108.61(18)
O11 C11 C111 110.26(17)
C12 C11 C111 109.65(19)
C16 C11 C111 114.42(18)
C11 C12 C13 112.67(19)
C11 C12 H12A 109.1
C13 C12 H12A 109.1
C11 C12 H12B 109.1
C13 C12 H12B 109.1
H12A C12 H12B 107.8
C14 C13 C12 113.79(19)
C14 C13 H13A 108.8
C12 C13 H13A 108.8
C14 C13 H13B 108.8
C12 C13 H13B 108.8
H13A C13 H13B 107.7
C17 C14 C15 119.3(2)
C17 C14 C13 118.0(2)
C15 C14 C13 122.6(2)
C14 C15 C110 118.4(2)
C14 C15 C16 118.9(2)
C110 C15 C16 122.7(2)
N11 C16 C15 128.9(2)
N11 C16 C11 113.4(2)
C15 C16 C11 117.60(19)
C18 C17 C14 121.3(3)
C18 C17 H17 119.3
C14 C17 H17 119.3
C19 C18 C17 119.6(2)
C19 C18 H18 120.2
C17 C18 H18 120.2
C110 C19 C18 120.4(3)
C110 C19 H19 119.8
C18 C19 H19 119.8
C19 C110 C15 120.9(3)
C19 C110 H110 119.5
C15 C110 H110 119.5
C11 C111 H11A 109.5
C11 C111 H11B 109.5
H11A C111 H11B 109.5
C11 C111 H11C 109.5
H11A C111 H11C 109.5
H11B C111 H11C 109.5
O21 C21 C26 109.47(18)
O21 C21 C211 107.29(19)
C26 C21 C211 111.33(19)
O21 C21 C22 109.0(2)
C26 C21 C22 107.37(19)
C211 C21 C22 112.3(2)
C23 C22 C21 110.9(2)
C23 C22 H22A 109.4
C21 C22 H22A 109.4
C23 C22 H22B 109.4
C21 C22 H22B 109.4
H22A C22 H22B 108.0
C24 C23 C22 114.8(2)
C24 C23 H23A 108.6
C22 C23 H23A 108.6
C24 C23 H23B 108.6
C22 C23 H23B 108.6
H23A C23 H23B 107.5
C25 C24 C27 118.3(3)
C25 C24 C23 122.4(2)
C27 C24 C23 119.4(2)
C210 C25 C24 119.8(2)
C210 C25 C26 122.2(2)
C24 C25 C26 117.9(2)
N21 C26 C25 129.7(2)
N21 C26 C21 113.56(19)
C25 C26 C21 116.7(2)
C28 C27 C24 121.5(3)
C28 C27 H27 119.2
C24 C27 H27 119.2
C27 C28 C29 120.0(2)
C27 C28 H28 120.0
C29 C28 H28 120.0
C210 C29 C28 119.8(3)
C210 C29 H29 120.1
C28 C29 H29 120.1
C25 C210 C29 120.6(2)
C25 C210 H210 119.7
C29 C210 H210 119.7
C21 C211 H21A 109.5
C21 C211 H21B 109.5
H21A C211 H21B 109.5
C21 C211 H21C 109.5
H21A C211 H21C 109.5
H21B C211 H21C 109.5

loop_
_geom_bond_atom_site_label_1
_geom_bond_atom_site_label_2
_geom_bond_distance
_geom_bond_publ_flag
O11 C11 1.448(2) y
O11 H11 0.9120 ?
O12 N11 1.403(2) y
O12 H12 0.8936 ?
O21 C21 1.436(3) y
O21 H21 0.8041 ?
O22 N21 1.392(2) y
O22 H22 0.9095 ?
N11 C16 1.288(3) y
N21 C26 1.278(3) y
C11 C12 1.515(3) ?
C11 C16 1.527(3) ?
C11 C111 1.516(3) y
C12 C13 1.512(3) ?
C12 H12A 0.9900 ?
C12 H12B 0.9900 ?
C13 C14 1.499(3) ?
C13 H13A 0.9900 ?
C13 H13B 0.9900 ?
C14 C17 1.394(3) ?
C14 C15 1.393(3) ?
C15 C110 1.400(3) ?
C15 C16 1.481(3) ?
C17 C18 1.367(4) ?
C17 H17 0.9500 ?
C18 C19 1.374(4) ?
C18 H18 0.9500 ?
C19 C110 1.375(3) ?
C19 H19 0.9500 ?
C110 H110 0.9500 ?
C111 H11A 0.9800 ?
C111 H11B 0.9800 ?
C111 H11C 0.9800 ?
C21 C26 1.506(3) ?
C21 C211 1.521(3) y
C21 C22 1.512(3) ?
C22 C23 1.526(4) ?
C22 H22A 0.9900 ?
C22 H22B 0.9900 ?
C23 C24 1.510(4) ?
C23 H23A 0.9900 ?
C23 H23B 0.9900 ?
C24 C25 1.397(3) ?
C24 C27 1.391(4) ?
C25 C210 1.392(3) ?
C25 C26 1.481(3) ?
C27 C28 1.372(4) ?
C27 H27 0.9500 ?
C28 C29 1.379(4) ?
C28 H28 0.9500 ?
C29 C210 1.377(3) ?
C29 H29 0.9500 ?
C210 H210 0.9500 ?
C211 H21A 0.9800 ?
C211 H21B 0.9800 ?
C211 H21C 0.9800 ?

loop_
_geom_hbond_atom_site_label_D
_geom_hbond_atom_site_label_H
_geom_hbond_atom_site_label_A
_geom_hbond_site_symmetry_A
_geom_hbond_distance_DH
_geom_hbond_distance_HA
_geom_hbond_distance_DA
_geom_hbond_angle_DHA
_geom_hbond_publ_flag
O11 H11 O21 . 0.91 1.83 2.725(2) 165.4 no
O12 H12 N11 2_575 0.89 2.01 2.801(3) 146.8 no
O21 H21 N21 . 0.80 2.00 2.505(2) 120.7 no
O22 H22 O11 1_455 0.91 1.76 2.670(2) 175.5 no
C211 H21C O22 1_655 0.98 2.58 3.474(3) 150.9 no
C110 H110 O12 . 0.95 2.20 2.753(3) 115.9 no
C210 H210 O22 . 0.95 2.25 2.796(3) 115.5 no

loop_
_geom_torsion_atom_site_label_1
_geom_torsion_atom_site_label_2
_geom_torsion_atom_site_label_3
_geom_torsion_atom_site_label_4
_geom_torsion
_geom_torsion_publ_flag
O11 C11 C12 C13 57.8(2) y
C16 C11 C12 C13 -57.1(2) ?
C111 C11 C12 C13 177.22(18) y
C11 C12 C13 C14 45.0(3) ?
C12 C13 C14 C17 163.5(2) ?
C12 C13 C14 C15 -18.8(3) ?
C17 C14 C15 C110 3.8(3) ?
C13 C14 C15 C110 -173.9(2) ?
C17 C14 C15 C16 -176.0(2) ?
C13 C14 C15 C16 6.3(3) ?
O12 N11 C16 C15 2.6(3) ?
O12 N11 C16 C11 179.40(17) y
C14 C15 C16 N11 156.4(2) ?
C110 C15 C16 N11 -23.4(4) ?
C14 C15 C16 C11 -20.4(3) ?
C110 C15 C16 C11 159.9(2) ?
O11 C11 C16 N11 113.0(2) ?
C12 C11 C16 N11 -132.2(2) ?
C111 C11 C16 N11 -9.3(3) ?
O11 C11 C16 C15 -69.8(2) ?
C12 C11 C16 C15 45.0(3) ?
C111 C11 C16 C15 167.9(2) ?
C15 C14 C17 C18 -1.6(3) ?
C13 C14 C17 C18 176.2(2) ?
C14 C17 C18 C19 -1.1(4) ?
C17 C18 C19 C110 1.6(4) ?
C18 C19 C110 C15 0.6(4) ?
C14 C15 C110 C19 -3.3(4) ?
C16 C15 C110 C19 176.4(2) ?
O21 C21 C22 C23 179.7(2) ?
C26 C21 C22 C23 61.1(3) ?
C211 C21 C22 C23 -61.6(3) y
C21 C22 C23 C24 -39.2(3) ?
C22 C23 C24 C25 6.6(3) ?
C22 C23 C24 C27 -174.6(2) ?
C27 C24 C25 C210 0.8(3) ?
C23 C24 C25 C210 179.7(2) y
C27 C24 C25 C26 -176.2(2) ?
C23 C24 C25 C26 2.6(3) ?
O22 N21 C26 C25 1.0(4) ?
O22 N21 C26 C21 -176.56(18) y
C210 C25 C26 N21 27.7(4) ?
C24 C25 C26 N21 -155.3(2) ?
C210 C25 C26 C21 -154.8(2) ?
C24 C25 C26 C21 22.2(3) ?
O21 C21 C26 N21 5.8(3) ?
C211 C21 C26 N21 -112.7(2) ?
C22 C21 C26 N21 124.0(2) ?
O21 C21 C26 C25 -172.07(19) ?
C211 C21 C26 C25 69.5(3) ?
C22 C21 C26 C25 -53.8(3) ?
C25 C24 C27 C28 -0.2(4) ?
C23 C24 C27 C28 -179.1(2) ?
C24 C27 C28 C29 -0.5(4) ?
C27 C28 C29 C210 0.7(4) ?
C24 C25 C210 C29 -0.7(4) ?
C26 C25 C210 C29 176.3(2) ?
C28 C29 C210 C25 -0.1(4) ?
